data_4322671
loop_
_publ_author_name
'Wen-Feng Liaw'
'Show-Jen Chiou'
'Gene-Hsiang Lee'
'Shie-Ming Peng'

_publ_section_title
;
 A Discrete Chlorotellurate [Cl4Te-Mn(CO)5]-: Coordinative Addition of the
 Metalloanion [Mn(CO)5]- to TeCl4
;
_journal_name_full 'Inorganic Chemistry'
_journal_page_first 1131
_journal_page_last 1134
_journal_paper_doi 10.1021/ic9708677
_journal_volume 37
_journal_year 1998
_chemical_formula_moiety 'C45 H38 N O6 P2 Cl4 Mn Te '
_chemical_formula_sum 'C45 H38 Cl4 Mn N O6 P2 Te'
_chemical_formula_weight 1075.09
_space_group_IT_number 14
_symmetry_cell_setting monoclinic
_symmetry_space_group_name_Hall '-P 2yn'
_symmetry_space_group_name_H-M 'P 1 21/n 1'
_cell_angle_alpha 90.0
_cell_angle_beta 90.20(3)
_cell_angle_gamma 90.0
_cell_formula_units_Z 4
_cell_length_a 9.180(3)
_cell_length_b 36.746(8)
_cell_length_c 13.869(4)
_cell_measurement_reflns_used 25
_cell_measurement_temperature 293
_cell_measurement_theta_max 41.82
_cell_measurement_theta_min 20.10
_cell_volume 4678(2)
_computing_cell_refinement CAD4-EXPRESS
_computing_data_collection CAD4-EXPRESS
_computing_data_reduction 'NRCVAX DATRD2'
_computing_molecular_graphics 'NRCVAX ORTEP'
_computing_publication_material 'NRCVAX TABLES'
_computing_structure_refinement 'NRCVAX LSTSQ'
_computing_structure_solution 'NRCVAX SOLVER'
_diffrn_ambient_temperature 293
_diffrn_measurement_device 'Nonius CAD-4    '
_diffrn_measurement_method 'Theta/2theta scan b/P/b '
_diffrn_radiation_monochromator graphite
_diffrn_radiation_source 'xray tube'
_diffrn_radiation_type 'Copper K\a    '
_diffrn_radiation_wavelength 1.54056
_diffrn_reflns_av_R_equivalents 0.112
_diffrn_reflns_limit_h_max 10
_diffrn_reflns_limit_h_min -10
_diffrn_reflns_limit_k_max 41
_diffrn_reflns_limit_k_min 0
_diffrn_reflns_limit_l_max 15
_diffrn_reflns_limit_l_min 0
_diffrn_reflns_number 7271
_diffrn_reflns_theta_max 59.90
_diffrn_reflns_theta_min 0.00
_diffrn_standards_decay_% 50.0
_diffrn_standards_interval_time 60
_diffrn_standards_number 3
_exptl_absorpt_coefficient_mu 10.39
_exptl_absorpt_correction_T_max 0.9996
_exptl_absorpt_correction_T_min 0.1899
_exptl_absorpt_correction_type empirical
_exptl_crystal_density_diffrn 1.526
_exptl_crystal_F_000 2162.67
_exptl_crystal_size_max 0.60
_exptl_crystal_size_mid 0.50
_exptl_crystal_size_min 0.05
_refine_diff_density_max 2.52
_refine_diff_density_min -1.62
_refine_ls_extinction_coef 11606(1092)
_refine_ls_extinction_method Larson
_refine_ls_goodness_of_fit_obs 2.42
_refine_ls_matrix_type atomblock
_refine_ls_number_parameters 542
_refine_ls_number_reflns 3006
_refine_ls_R_factor_all 0.194
_refine_ls_R_factor_obs 0.097
_refine_ls_shift/esd_max 0.035
_refine_ls_structure_factor_coef F
_refine_ls_weighting_scheme unit
_refine_ls_wR_factor_all 0.172
_refine_ls_wR_factor_obs 0.108
_reflns_number_observed 3006
_reflns_number_total 6936
_reflns_observed_criterion 'Inet > 2.0\s(Inet)'
_cod_data_source_file ic9708677.cif
_cod_data_source_block C45H38NO6P2Cl4MnTe
_cod_original_cell_volume 4678.5(22)
_cod_original_sg_symbol_H-M 'P 21/n'
_cod_original_formula_sum 'C45 H38 N O6 P2 Cl4 Mn Te '
_cod_database_code 4322671

loop_
_symmetry_equiv_pos_as_xyz
x,y,z
-x,-y,-z
1/2-x,1/2+y,1/2-z
1/2+x,1/2-y,1/2+z

loop_
_atom_site_aniso_label
_atom_site_aniso_U_11
_atom_site_aniso_U_22
_atom_site_aniso_U_33
_atom_site_aniso_U_12
_atom_site_aniso_U_13
_atom_site_aniso_U_23
_atom_site_aniso_type_symbol
Mn 0.073(3) 0.054(3) 0.062(3) 0.0049(25) -0.0063(24) -0.0007(24) Mn
Te 0.0595(9) 0.0528(9) 0.0464(8) -0.0012(11) -0.0052(7) -0.0006(11) Te
Cl1 0.084(5) 0.099(6) 0.052(4) -0.006(5) -0.020(4) -0.003(5) Cl
Cl2 0.120(7) 0.088(6) 0.056(4) -0.009(6) 0.001(4) -0.002(5) Cl
Cl3 0.100(6) 0.086(6) 0.080(6) -0.030(5) 0.004(5) -0.005(5) Cl
Cl4 0.081(5) 0.057(4) 0.068(5) -0.001(4) -0.015(4) 0.004(4) Cl
C1 0.084(23) 0.11(3) 0.055(19) -0.040(21) 0.020(17) -0.003(19) C
C2 0.103(24) 0.026(14) 0.081(21) 0.007(15) -0.031(18) 0.003(14) C
C3 0.22(4) 0.037(18) 0.079(24) 0.019(23) 0.01(3) -0.023(17) C
C4 0.15(3) 0.13(3) 0.046(18) -0.09(3) 0.007(19) 0.042(19) C
C5 0.061(19) 0.042(17) 0.14(3) 0.005(15) -0.038(20) 0.001(18) C
O1 0.128(20) 0.084(16) 0.098(18) -0.019(15) -0.011(15) -0.037(14) O
O2 0.163(24) 0.108(19) 0.081(17) -0.038(18) -0.005(16) 0.044(15) O
O3 0.122(22) 0.095(18) 0.148(24) 0.048(16) -0.008(18) -0.019(17) O
O4 0.110(17) 0.18(3) 0.062(13) 0.009(20) -0.031(12) -0.032(17) O
O5 0.081(15) 0.113(19) 0.144(22) -0.001(16) 0.023(15) 0.014(18) O
N 0.049(12) 0.032(11) 0.027(10) -0.029(9) -0.009(9) -0.010(8) N
P1 0.039(3) 0.035(3) 0.038(4) 0.001(3) -0.007(3) -0.004(3) P
P2 0.045(4) 0.031(3) 0.038(4) 0.006(3) -0.008(3) -0.001(3) P
C6 0.013(11) 0.075(17) 0.025(13) 0.005(12) -0.004(9) -0.007(12) C
C7 0.059(17) 0.052(16) 0.036(15) -0.014(14) 0.002(13) 0.012(12) C
C8 0.043(15) 0.092(23) 0.074(20) -0.011(16) -0.039(15) 0.012(17) C
C9 0.040(14) 0.066(17) 0.061(18) -0.006(16) -0.003(12) 0.014(16) C
C10 0.058(17) 0.048(16) 0.060(18) -0.009(14) -0.003(14) -0.014(14) C
C11 0.042(15) 0.024(13) 0.078(19) 0.003(12) -0.011(13) 0.004(13) C
C12 0.059(17) 0.052(17) 0.070(19) -0.006(14) -0.027(15) 0.014(15) C
C13 0.063(20) 0.075(22) 0.098(25) -0.012(17) -0.004(18) 0.033(19) C
C14 0.09(3) 0.10(3) 0.16(4) 0.039(22) 0.05(3) 0.09(3) C
C15 0.066(20) 0.11(3) 0.077(22) -0.002(19) 0.028(17) 0.050(20) C
C16 0.059(19) 0.062(19) 0.096(24) -0.027(16) -0.003(17) 0.042(17) C
C17 0.058(17) 0.053(15) 0.022(12) 0.010(14) 0.015(11) -0.005(13) C
C18 0.038(14) 0.046(15) 0.039(14) 0.007(12) -0.017(11) -0.012(12) C
C19 0.050(17) 0.051(17) 0.12(3) 0.019(14) -0.017(17) -0.059(18) C
C20 0.062(20) 0.085(23) 0.10(3) -0.009(18) 0.013(19) -0.039(20) C
C21 0.086(23) 0.074(21) 0.072(21) -0.006(18) -0.002(18) -0.032(17) C
C22 0.086(22) 0.075(22) 0.074(21) -0.026(19) -0.037(18) -0.013(18) C
C23 0.062(18) 0.045(15) 0.060(18) -0.008(14) -0.031(14) -0.008(14) C
C24 0.028(12) 0.017(11) 0.051(15) 0.004(10) 0.006(11) 0.002(11) C
C25 0.059(17) 0.047(15) 0.034(14) 0.006(13) -0.011(12) 0.000(12) C
C26 0.063(18) 0.040(15) 0.066(19) 0.003(14) -0.011(15) 0.001(13) C
C27 0.051(17) 0.098(24) 0.062(19) 0.009(17) -0.014(15) -0.031(18) C
C28 0.091(23) 0.057(18) 0.070(21) -0.012(17) 0.015(18) -0.033(16) C
C29 0.087(22) 0.054(17) 0.048(17) -0.005(16) -0.023(15) -0.007(14) C
C30 0.051(16) 0.042(15) 0.070(19) 0.026(13) -0.008(14) 0.014(14) C
C31 0.052(17) 0.061(18) 0.068(19) 0.012(15) 0.006(15) 0.024(15) C
C32 0.059(20) 0.078(23) 0.12(3) -0.013(18) 0.002(19) 0.004(21) C
C33 0.070(20) 0.078(21) 0.075(21) -0.038(18) 0.002(16) 0.015(18) C
C34 0.091(24) 0.087(24) 0.069(22) 0.024(20) 0.000(18) 0.023(18) C
C35 0.085(21) 0.024(13) 0.076(20) -0.014(14) 0.014(16) 0.028(13) C
C36 0.035(13) 0.041(14) 0.042(14) 0.005(12) -0.009(11) -0.008(11) C
C37 0.031(14) 0.091(23) 0.074(20) -0.016(15) 0.000(14) -0.015(18) C
C38 0.044(17) 0.105(25) 0.081(22) 0.000(18) 0.004(15) 0.019(20) C
C39 0.032(15) 0.071(20) 0.106(25) 0.017(15) -0.004(15) 0.009(18) C
C40 0.054(17) 0.059(18) 0.071(20) 0.018(15) -0.023(15) -0.011(15) C
C41 0.043(15) 0.065(18) 0.059(18) 0.002(14) -0.008(13) -0.005(15) C
O6 0.26(5) 0.26(5) 0.31(6) 0.00(4) 0.04(4) -0.01(5) O
C42 0.45(12) 0.23(8) 0.27(9) 0.12(8) -0.04(9) -0.02(7) C
C43 0.40(11) 0.34(10) 0.18(7) -0.10(9) -0.05(7) -0.04(7) C
C44 0.26(7) 0.15(5) 0.28(8) 0.07(5) -0.05(6) 0.00(5) C
C45 0.27(7) 0.26(7) 0.17(5) 0.04(6) -0.01(5) -0.09(5) C

loop_
_atom_site_label
_atom_site_fract_x
_atom_site_fract_y
_atom_site_fract_z
_atom_site_U_iso_or_equiv
_atom_site_thermal_displace_type
_atom_site_calc_flag
_atom_site_refinement_flags
_atom_site_type_symbol
Mn 0.5309(5) 0.07757(12) 0.1679(3) 0.063(3) Uani ? . Mn
Te 0.31448(20) 0.12591(5) 0.17053(12) 0.0529(9) Uani ? . Te
Cl1 0.3038(8) 0.12815(24) -0.0133(5) 0.078(5) Uani ? . Cl
Cl2 0.3160(9) 0.12797(24) 0.3557(5) 0.088(6) Uani ? . Cl
Cl3 0.1246(9) 0.07506(23) 0.1718(6) 0.088(6) Uani ? . Cl
Cl4 0.4853(8) 0.18057(19) 0.1662(5) 0.069(4) Uani ? . Cl
C1 0.424(3) 0.0507(9) 0.0731(20) 0.082(21) Uani ? . C
C2 0.442(3) 0.0529(7) 0.2685(21) 0.070(19) Uani ? . C
C3 0.679(5) 0.0444(8) 0.1616(24) 0.11(3) Uani ? . C
C4 0.628(4) 0.1062(10) 0.2650(21) 0.107(25) Uani ? . C
C5 0.618(3) 0.1052(7) 0.071(3) 0.082(21) Uani ? . C
O1 0.370(3) 0.0335(6) 0.0185(16) 0.104(17) Uani ? . O
O2 0.390(3) 0.0338(7) 0.3242(16) 0.118(18) Uani ? . O
O3 0.766(3) 0.0234(6) 0.1577(19) 0.122(19) Uani ? . O
O4 0.690(3) 0.1168(8) 0.3227(15) 0.118(19) Uani ? . O
O5 0.6776(23) 0.1218(7) 0.0135(18) 0.113(18) Uani ? . O
N 0.2652(19) 0.3647(4) 0.1591(12) 0.036(10) Uani ? . N
P1 0.3217(7) 0.32437(15) 0.1601(5) 0.037(3) Uani ? . P
P2 0.2398(7) 0.40570(16) 0.1616(4) 0.038(3) Uani ? . P
C6 0.5186(20) 0.3221(7) 0.1615(15) 0.038(14) Uani ? . C
C7 0.596(3) 0.3246(7) 0.2502(17) 0.049(14) Uani ? . C
C8 0.750(3) 0.3253(8) 0.2483(20) 0.070(18) Uani ? . C
C9 0.822(3) 0.3252(7) 0.1613(20) 0.055(16) Uani ? . C
C10 0.744(3) 0.3217(7) 0.0765(19) 0.055(16) Uani ? . C
C11 0.596(3) 0.3212(6) 0.0760(19) 0.048(15) Uani ? . C
C12 0.261(3) 0.3013(7) 0.2706(20) 0.061(16) Uani ? . C
C13 0.309(3) 0.2680(8) 0.2966(23) 0.079(20) Uani ? . C
C14 0.256(4) 0.2492(10) 0.370(3) 0.12(3) Uani ? . C
C15 0.156(3) 0.2679(9) 0.4285(22) 0.084(21) Uani ? . C
C16 0.108(3) 0.3014(8) 0.4073(22) 0.072(19) Uani ? . C
C17 0.160(3) 0.3198(6) 0.3278(16) 0.044(14) Uani ? . C
C18 0.2640(24) 0.3000(6) 0.0567(16) 0.041(13) Uani ? . C
C19 0.301(3) 0.2636(7) 0.0438(23) 0.075(20) Uani ? . C
C20 0.259(3) 0.2433(9) -0.0350(23) 0.082(22) Uani ? . C
C21 0.164(3) 0.2614(8) -0.1035(22) 0.078(21) Uani ? . C
C22 0.121(3) 0.2972(8) -0.0886(21) 0.079(20) Uani ? . C
C23 0.167(3) 0.3160(7) -0.0060(18) 0.056(15) Uani ? . C
C24 0.3318(22) 0.4246(5) 0.2636(16) 0.032(12) Uani ? . C
C25 0.388(3) 0.4025(7) 0.3321(16) 0.047(15) Uani ? . C
C26 0.459(3) 0.4170(7) 0.4130(19) 0.057(16) Uani ? . C
C27 0.476(3) 0.4534(8) 0.4189(20) 0.070(18) Uani ? . C
C28 0.415(3) 0.4756(7) 0.3484(21) 0.072(19) Uani ? . C
C29 0.343(3) 0.4626(7) 0.2742(18) 0.063(18) Uani ? . C
C30 0.299(3) 0.4288(7) 0.0545(19) 0.054(15) Uani ? . C
C31 0.415(3) 0.4122(7) 0.0021(20) 0.060(16) Uani ? . C
C32 0.469(3) 0.4284(9) -0.077(3) 0.085(23) Uani ? . C
C33 0.419(3) 0.4621(8) -0.1024(21) 0.074(19) Uani ? . C
C34 0.304(3) 0.4796(9) -0.0544(22) 0.082(21) Uani ? . C
C35 0.254(3) 0.4617(6) 0.0270(20) 0.062(17) Uani ? . C
C36 0.0490(23) 0.4164(6) 0.1707(16) 0.039(13) Uani ? . C
C37 -0.015(3) 0.4255(8) 0.2645(20) 0.065(18) Uani ? . C
C38 -0.164(3) 0.4308(9) 0.2646(22) 0.077(21) Uani ? . C
C39 -0.244(3) 0.4277(8) 0.1846(22) 0.070(20) Uani ? . C
C40 -0.187(3) 0.4189(7) 0.0959(20) 0.061(17) Uani ? . C
C41 -0.040(3) 0.4135(7) 0.0898(19) 0.056(16) Uani ? . C
O6 0.934(5) 0.1648(13) 0.162(4) 0.28(5) Uani ? . O
C42 0.959(10) 0.1843(21) 0.257(6) 0.32(9) Uani ? . C
C43 0.980(9) 0.2185(23) 0.215(5) 0.31(9) Uani ? . C
C44 0.928(7) 0.2262(15) 0.130(5) 0.23(6) Uani ? . C
C45 0.964(7) 0.1899(18) 0.085(4) 0.23(6) Uani ? . C
H7 0.543 0.325 0.312 0.0588 Uiso ? . H
H8 0.806 0.327 0.308 0.0762 Uiso ? . H
H9 0.927 0.326 0.160 0.0610 Uiso ? . H
H10 0.797 0.319 0.014 0.0663 Uiso ? . H
H11 0.542 0.320 0.014 0.0559 Uiso ? . H
H13 0.389 0.257 0.258 0.0917 Uiso ? . H
H14 0.280 0.223 0.380 0.1208 Uiso ? . H
H15 0.128 0.257 0.491 0.0903 Uiso ? . H
H16 0.034 0.313 0.447 0.0743 Uiso ? . H
H17 0.128 0.344 0.310 0.0511 Uiso ? . H
H19 0.362 0.252 0.095 0.0755 Uiso ? . H
H20 0.287 0.217 -0.044 0.0866 Uiso ? . H
H21 0.134 0.249 -0.162 0.0832 Uiso ? . H
H22 0.061 0.310 -0.138 0.0902 Uiso ? . H
H23 0.129 0.340 0.009 0.0605 Uiso ? . H
H25 0.381 0.377 0.324 0.0601 Uiso ? . H
H26 0.497 0.402 0.467 0.0650 Uiso ? . H
H27 0.528 0.466 0.471 0.0728 Uiso ? . H
H28 0.436 0.501 0.353 0.0791 Uiso ? . H
H29 0.294 0.479 0.231 0.0720 Uiso ? . H
H31 0.452 0.389 0.021 0.0676 Uiso ? . H
H32 0.551 0.418 -0.114 0.0901 Uiso ? . H
H33 0.460 0.474 -0.160 0.0818 Uiso ? . H
H34 0.266 0.503 -0.076 0.0962 Uiso ? . H
H35 0.179 0.474 0.065 0.0722 Uiso ? . H
H37 0.045 0.428 0.323 0.0711 Uiso ? . H
H38 -0.217 0.438 0.325 0.0865 Uiso ? . H
H39 -0.350 0.431 0.190 0.0752 Uiso ? . H
H40 -0.253 0.417 0.041 0.0697 Uiso ? . H
H41 0.006 0.408 0.027 0.0663 Uiso ? . H
H42a 1.052 0.178 0.295 0.2817 Uiso ? . H
H42b 0.886 0.185 0.308 0.2817 Uiso ? . H
H43a 1.081 0.225 0.212 0.2803 Uiso ? . H
H43b 0.936 0.238 0.256 0.2803 Uiso ? . H
H44a 0.825 0.232 0.127 0.2225 Uiso ? . H
H44b 0.976 0.247 0.096 0.2225 Uiso ? . H
H45a 1.061 0.189 0.056 0.2063 Uiso ? . H
H45b 0.899 0.185 0.025 0.2063 Uiso ? . H

loop_
_atom_type_symbol
_atom_type_description
_atom_type_scat_dispersion_real
_atom_type_scat_dispersion_imag
_atom_type_scat_source
C ? 0.017 0.009 'International Tables Vol. IV Table 2.2B'
H ? 0.000 0.000 'International Tables Vol. IV Table 2.2B'
N ? 0.029 0.018 'International Tables Vol. IV Table 2.2B'
O ? 0.047 0.032 'International Tables Vol. IV Table 2.2B'
P ? 0.283 0.434 'International Tables Vol. IV Table 2.2B'
Cl ? 0.348 0.702 'International Tables Vol. IV Table 2.2B'
Mn ? -0.568 2.808 'International Tables Vol. IV Table 2.2B'
Te ? -0.418 6.352 'International Tables Vol. IV Table 2.2B'

loop_
_geom_angle_atom_site_label_1
_geom_angle_atom_site_label_2
_geom_angle_atom_site_label_3
_geom_angle
_geom_angle_site_symmetry_1
_geom_angle_site_symmetry_2
_geom_angle_site_symmetry_3
_geom_angle_publ_flag
Te Mn C1 88.4(10) ? ? ? ?
Te Mn C2 89.1(9) ? ? ? ?
Te Mn C3 178.0(11) ? ? ? ?
Te Mn C4 88.2(13) ? ? ? ?
Te Mn C5 88.2(9) ? ? ? ?
C1 Mn C2 92.1(12) ? ? ? ?
C1 Mn C3 90.2(15) ? ? ? ?
C1 Mn C4 176.5(16) ? ? ? ?
C1 Mn C5 90.5(12) ? ? ? ?
C2 Mn C3 92.4(14) ? ? ? ?
C2 Mn C4 86.8(11) ? ? ? ?
C2 Mn C5 176.2(13) ? ? ? ?
C3 Mn C4 93.2(17) ? ? ? ?
C3 Mn C5 90.4(14) ? ? ? ?
C4 Mn C5 90.4(12) ? ? ? ?
Mn Te Cl1 91.96(22) ? ? ? ?
Mn Te Cl2 91.82(23) ? ? ? ?
Mn Te Cl3 91.21(23) ? ? ? ?
Mn Te Cl4 93.80(20) ? ? ? ?
Cl1 Te Cl2 176.0(3) ? ? ? ?
Cl1 Te Cl3 90.4(3) ? ? ? ?
Cl1 Te Cl4 88.43(25) ? ? ? ?
Cl2 Te Cl3 90.9(3) ? ? ? ?
Cl2 Te Cl4 89.9(3) ? ? ? ?
Cl3 Te Cl4 174.9(3) ? ? ? ?
Mn C1 O1 174(3) ? ? ? ?
Mn C2 O2 171(3) ? ? ? ?
Mn C3 O3 177(3) ? ? ? ?
Mn C4 O4 168(4) ? ? ? ?
Mn C5 O5 177.0(24) ? ? ? ?
P1 N P2 169.3(12) ? ? ? ?
N P1 C6 112.0(10) ? ? ? ?
N P1 C12 110.0(11) ? ? ? ?
N P1 C18 111.9(10) ? ? ? ?
C6 P1 C12 105.9(11) ? ? ? ?
C6 P1 C18 106.3(10) ? ? ? ?
C12 P1 C18 110.6(12) ? ? ? ?
N P2 C24 109.3(9) ? ? ? ?
N P2 C30 113.6(11) ? ? ? ?
N P2 C36 111.4(10) ? ? ? ?
C24 P2 C30 109.1(11) ? ? ? ?
C24 P2 C36 108.5(10) ? ? ? ?
C30 P2 C36 104.6(11) ? ? ? ?
P1 C6 C7 120.2(16) ? ? ? ?
P1 C6 C11 120.6(16) ? ? ? ?
C7 C6 C11 118.9(19) ? ? ? ?
C6 C7 C8 118.8(22) ? ? ? ?
C7 C8 C9 119.9(22) ? ? ? ?
C8 C9 C10 120.0(23) ? ? ? ?
C9 C10 C11 121.3(25) ? ? ? ?
C6 C11 C10 120.9(23) ? ? ? ?
P1 C12 C13 122.9(23) ? ? ? ?
P1 C12 C17 116.9(18) ? ? ? ?
C13 C12 C17 120(3) ? ? ? ?
C12 C13 C14 124(3) ? ? ? ?
C13 C14 C15 115(3) ? ? ? ?
C14 C15 C16 122(3) ? ? ? ?
C15 C16 C17 120(3) ? ? ? ?
C12 C17 C16 116.7(23) ? ? ? ?
P1 C18 C19 121.3(18) ? ? ? ?
P1 C18 C23 119.1(18) ? ? ? ?
C19 C18 C23 119.1(21) ? ? ? ?
C18 C19 C20 123(3) ? ? ? ?
C19 C20 C21 115(3) ? ? ? ?
C20 C21 C22 120.5(25) ? ? ? ?
C21 C22 C23 120(3) ? ? ? ?
C18 C23 C22 119.8(24) ? ? ? ?
P2 C24 C25 120.1(16) ? ? ? ?
P2 C24 C29 120.2(17) ? ? ? ?
C25 C24 C29 119.7(21) ? ? ? ?
C24 C25 C26 120.7(22) ? ? ? ?
C25 C26 C27 118.6(23) ? ? ? ?
C26 C27 C28 119.6(23) ? ? ? ?
C27 C28 C29 122(3) ? ? ? ?
C24 C29 C28 118.6(24) ? ? ? ?
P2 C30 C31 116.7(17) ? ? ? ?
P2 C30 C35 124.8(20) ? ? ? ?
C31 C30 C35 118.1(24) ? ? ? ?
C30 C31 C32 120.5(24) ? ? ? ?
C31 C32 C33 119(3) ? ? ? ?
C32 C33 C34 122(3) ? ? ? ?
C33 C34 C35 115(3) ? ? ? ?
C30 C35 C34 123(3) ? ? ? ?
P2 C36 C37 120.2(16) ? ? ? ?
P2 C36 C41 119.8(18) ? ? ? ?
C37 C36 C41 119.9(21) ? ? ? ?
C36 C37 C38 115.5(23) ? ? ? ?
C37 C38 C39 121(3) ? ? ? ?
C38 C39 C40 123.7(24) ? ? ? ?
C39 C40 C41 117.8(23) ? ? ? ?
C36 C41 C40 121.2(24) ? ? ? ?
C42 O6 C45 108(5) ? ? ? ?
O6 C42 C43 95(6) ? ? ? ?
C42 C43 C44 121(7) ? ? ? ?
C43 C44 C45 95(6) ? ? ? ?
O6 C45 C44 102(5) ? ? ? ?

loop_
_geom_bond_atom_site_label_1
_geom_bond_atom_site_label_2
_geom_bond_distance
_geom_bond_site_symmetry_1
_geom_bond_site_symmetry_2
_geom_bond_publ_flag
Mn Te 2.665(5) ? ? ?
Mn C1 1.91(3) ? ? ?
Mn C2 1.86(3) ? ? ?
Mn C3 1.83(4) ? ? ?
Mn C4 1.92(3) ? ? ?
Mn C5 1.86(3) ? ? ?
Te Cl1 2.552(7) ? ? ?
Te Cl2 2.569(7) ? ? ?
Te Cl3 2.555(8) ? ? ?
Te Cl4 2.549(7) ? ? ?
C1 O1 1.10(4) ? ? ?
C2 O2 1.15(4) ? ? ?
C3 O3 1.11(4) ? ? ?
C4 O4 1.06(4) ? ? ?
C5 O5 1.15(4) ? ? ?
N P1 1.569(18) ? ? ?
N P2 1.526(18) ? ? ?
P1 C6 1.809(20) ? ? ?
P1 C12 1.84(3) ? ? ?
P1 C18 1.770(22) ? ? ?
P2 C24 1.787(22) ? ? ?
P2 C30 1.80(3) ? ? ?
P2 C36 1.799(22) ? ? ?
C6 C7 1.42(3) ? ? ?
C6 C11 1.39(3) ? ? ?
C7 C8 1.41(4) ? ? ?
C8 C9 1.38(4) ? ? ?
C9 C10 1.38(4) ? ? ?
C10 C11 1.36(3) ? ? ?
C12 C13 1.35(4) ? ? ?
C12 C17 1.40(4) ? ? ?
C13 C14 1.32(4) ? ? ?
C14 C15 1.41(5) ? ? ?
C15 C16 1.34(4) ? ? ?
C16 C17 1.38(3) ? ? ?
C18 C19 1.39(3) ? ? ?
C18 C23 1.38(3) ? ? ?
C19 C20 1.38(4) ? ? ?
C20 C21 1.45(5) ? ? ?
C21 C22 1.39(4) ? ? ?
C22 C23 1.40(4) ? ? ?
C24 C25 1.35(3) ? ? ?
C24 C29 1.41(3) ? ? ?
C25 C26 1.40(3) ? ? ?
C26 C27 1.35(4) ? ? ?
C27 C28 1.39(4) ? ? ?
C28 C29 1.31(4) ? ? ?
C30 C31 1.42(4) ? ? ?
C30 C35 1.33(3) ? ? ?
C31 C32 1.34(4) ? ? ?
C32 C33 1.37(4) ? ? ?
C33 C34 1.40(4) ? ? ?
C34 C35 1.39(4) ? ? ?
C36 C37 1.47(4) ? ? ?
C36 C41 1.39(3) ? ? ?
C37 C38 1.39(4) ? ? ?
C38 C39 1.33(4) ? ? ?
C39 C40 1.38(4) ? ? ?
C40 C41 1.37(3) ? ? ?
O6 C42 1.51(9) ? ? ?
O6 C45 1.44(9) ? ? ?
C42 C43 1.40(12) ? ? ?
C43 C44 1.30(9) ? ? ?
C44 C45 1.51(8) ? ? ?

loop_
_geom_contact_atom_site_label_1
_geom_contact_atom_site_label_2
_geom_contact_distance
_geom_contact_site_symmetry_1
_geom_contact_site_symmetry_2
_geom_contact_publ_flag
? ? ? ? ? ?
